data_2224657
loop_
_publ_author_name
'Ren, Xiao-Yan'
'Wang, Jian-Gang'
'Li, Yun-Ying'

_publ_section_title
;
 1-(4-Chlorophenyl)-1<i>H</i>-pyrazol-3-ol
;
_journal_coeditor_code HB5279
_journal_issue 1
_journal_name_full 'Acta Crystallographica Section E'
_journal_page_first o186
_journal_paper_doi 10.1107/S1600536809053641
_journal_volume 66
_journal_year 2010
_chemical_formula_iupac 'C9 H7 Cl N2 O'
_chemical_formula_moiety 'C9 H7 Cl N2 O'
_chemical_formula_sum 'C9 H7 Cl N2 O'
_chemical_formula_weight 194.62
_chemical_name_systematic
;
1-(4-Chlorophenyl)-1<i>H</i>-pyrazol-3-ol
;
_space_group_IT_number 14
_symmetry_cell_setting monoclinic
_symmetry_space_group_name_Hall '-P 2ybc'
_symmetry_space_group_name_H-M 'P 1 21/c 1'
_atom_sites_solution_hydrogens geom
_atom_sites_solution_primary direct
_atom_sites_solution_secondary difmap
_audit_creation_method SHELXL-97
_cell_angle_alpha 90.00
_cell_angle_beta 94.33(3)
_cell_angle_gamma 90.00
_cell_formula_units_Z 4
_cell_length_a 9.6461(19)
_cell_length_b 13.833(3)
_cell_length_c 6.5045(13)
_cell_measurement_reflns_used 1171
_cell_measurement_temperature 293(2)
_cell_measurement_theta_max 27.48
_cell_measurement_theta_min 3.47
_cell_volume 865.4(3)
_computing_cell_refinement 'SAINT (Bruker, 2001)'
_computing_data_collection 'SMART (Bruker, 2001)'
_computing_data_reduction 'SAINT (Bruker, 2001)'
_computing_molecular_graphics 'SHELXTL (Sheldrick, 2008)'
_computing_publication_material 'SHELXTL (Sheldrick, 2008)'
_computing_structure_refinement 'SHELXL97 (Sheldrick, 2008)'
_computing_structure_solution 'SHELXS97 (Sheldrick, 2008)'
_diffrn_ambient_temperature 293(2)
_diffrn_measured_fraction_theta_full 0.941
_diffrn_measured_fraction_theta_max 0.941
_diffrn_measurement_device_type 'Bruker SMART CCD'
_diffrn_measurement_method \w
_diffrn_radiation_monochromator graphite
_diffrn_radiation_source 'fine-focus sealed tube'
_diffrn_radiation_type MoK\a
_diffrn_radiation_wavelength 0.71073
_diffrn_reflns_av_R_equivalents 0.0381
_diffrn_reflns_av_sigmaI/netI 0.0357
_diffrn_reflns_limit_h_max 11
_diffrn_reflns_limit_h_min -11
_diffrn_reflns_limit_k_max 16
_diffrn_reflns_limit_k_min -16
_diffrn_reflns_limit_l_max 7
_diffrn_reflns_limit_l_min -7
_diffrn_reflns_number 5771
_diffrn_reflns_theta_full 24.50
_diffrn_reflns_theta_max 24.50
_diffrn_reflns_theta_min 3.47
_exptl_absorpt_coefficient_mu 0.396
_exptl_absorpt_correction_type none
_exptl_crystal_colour colourless
_exptl_crystal_density_diffrn 1.494
_exptl_crystal_density_method 'not measured'
_exptl_crystal_description bar
_exptl_crystal_F_000 400
_exptl_crystal_size_max 0.11
_exptl_crystal_size_mid 0.09
_exptl_crystal_size_min 0.08
_refine_diff_density_max 0.231
_refine_diff_density_min -0.320
_refine_ls_extinction_coef 0.049(5)
_refine_ls_extinction_expression Fc^*^=kFc[1+0.001xFc^2^\l^3^/sin(2\q)]^-1/4^
_refine_ls_extinction_method 'SHELXL97 (Sheldrick, 2008)'
_refine_ls_goodness_of_fit_ref 1.237
_refine_ls_hydrogen_treatment mixed
_refine_ls_matrix_type full
_refine_ls_number_parameters 122
_refine_ls_number_reflns 1357
_refine_ls_number_restraints 0
_refine_ls_restrained_S_all 1.237
_refine_ls_R_factor_all 0.0650
_refine_ls_R_factor_gt 0.0587
_refine_ls_shift/su_max 0.000
_refine_ls_shift/su_mean 0.000
_refine_ls_structure_factor_coef Fsqd
_refine_ls_weighting_details 'calc w=1/[\s^2^(Fo^2^)+(0.0166P)^2^+1.7755P] where P=(Fo^2^+2Fc^2^)/3'
_refine_ls_weighting_scheme calc
_refine_ls_wR_factor_gt 0.1441
_refine_ls_wR_factor_ref 0.1461
_reflns_number_gt 1171
_reflns_number_total 1357
_reflns_threshold_expression I>2\s(I)
_cod_data_source_file hb5279.cif
_cod_data_source_block I
_cod_depositor_comments
;
The following automatic conversions were performed:
'_symmetry_cell_setting' value 'Monoclinic' changed to 'monoclinic'
according to '/home/saulius/struct/CIF-dictionaries/cif_core.dic'
dictionary named 'cif_core.dic' version 2.4.1 from 2010-06-29.

Automatic conversion script
Id: cif_fix_enum 1527 2010-12-29 10:47:43Z saulius 

The following automatic conversions were performed:

'_symmetry_cell_setting' value 'Monoclinic' changed to 'monoclinic'
according to /home/saulius/struct/CIF-dictionaries/cif_core.dic
dictionary named 'cif_core.dic' version 2.4.1 from 2010-06-29.

Automatic conversion script
Id: cif_fix_values 1715 2011-07-08 13:25:40Z adriana 
;
_cod_original_sg_symbol_H-M 'P 21/c'
_cod_database_code 2224657
_cod_database_fobs_code 2224657

loop_
_symmetry_equiv_pos_as_xyz
'x, y, z'
'-x, y+1/2, -z+1/2'
'-x, -y, -z'
'x, -y-1/2, z-1/2'

loop_
_atom_site_type_symbol
_atom_site_label
_atom_site_fract_x
_atom_site_fract_y
_atom_site_fract_z
_atom_site_U_iso_or_equiv
_atom_site_adp_type
_atom_site_calc_flag
_atom_site_refinement_flags
_atom_site_occupancy
_atom_site_disorder_assembly
_atom_site_disorder_group
Cl Cl1 1.03021(14) 0.13637(11) -0.3127(2) 0.0771(6) Uani d . 1 . .
O O1 0.3291(3) 0.0636(2) 0.5246(5) 0.0508(8) Uani d . 1 . .
H H1 0.377(5) 0.019(3) 0.588(7) 0.061 Uiso d . 1 . .
N N1 0.5047(3) 0.1156(2) 0.1005(5) 0.0361(8) Uani d . 1 . .
N N2 0.5009(3) 0.0759(2) 0.2928(5) 0.0380(8) Uani d . 1 . .
C C1 0.3807(4) 0.1554(3) 0.0396(7) 0.0458(10) Uani d . 1 . .
H H1A 0.3588 0.1868 -0.0851 0.055 Uiso calc R 1 . .
C C2 0.2936(4) 0.1420(3) 0.1900(6) 0.0443(10) Uani d . 1 . .
H H2B 0.2015 0.1617 0.1908 0.053 Uiso calc R 1 . .
C C3 0.3726(4) 0.0919(3) 0.3442(6) 0.0386(9) Uani d . 1 . .
C C4 0.6308(4) 0.1525(3) -0.1997(6) 0.0423(10) Uani d . 1 . .
H H4A 0.5476 0.1707 -0.2710 0.051 Uiso calc R 1 . .
C C5 0.7541(5) 0.1583(3) -0.2943(6) 0.0467(11) Uani d . 1 . .
H H5A 0.7539 0.1807 -0.4292 0.056 Uiso calc R 1 . .
C C6 0.8760(5) 0.1314(3) -0.1905(7) 0.0475(11) Uani d . 1 . .
C C7 0.8777(4) 0.0988(3) 0.0093(7) 0.0489(11) Uani d . 1 . .
H H7A 0.9613 0.0808 0.0792 0.059 Uiso calc R 1 . .
C C8 0.7556(4) 0.0929(3) 0.1066(6) 0.0414(10) Uani d . 1 . .
H H8A 0.7570 0.0710 0.2419 0.050 Uiso calc R 1 . .
C C9 0.6311(4) 0.1195(2) 0.0022(6) 0.0339(9) Uani d . 1 . .

loop_
_atom_site_aniso_label
_atom_site_aniso_U_11
_atom_site_aniso_U_22
_atom_site_aniso_U_33
_atom_site_aniso_U_12
_atom_site_aniso_U_13
_atom_site_aniso_U_23
Cl1 0.0584(9) 0.1009(11) 0.0757(10) -0.0004(7) 0.0298(7) 0.0190(7)
O1 0.0422(17) 0.065(2) 0.0469(18) 0.0123(14) 0.0141(15) 0.0138(14)
N1 0.0355(18) 0.0400(17) 0.0322(17) 0.0012(13) -0.0011(15) 0.0040(13)
N2 0.0361(19) 0.0440(18) 0.0338(18) 0.0036(13) 0.0011(15) 0.0065(14)
C1 0.044(2) 0.051(2) 0.040(2) 0.0064(18) -0.009(2) 0.0060(18)
C2 0.034(2) 0.051(2) 0.048(3) 0.0073(17) 0.000(2) -0.0012(18)
C3 0.036(2) 0.038(2) 0.042(2) 0.0023(16) 0.0044(19) -0.0017(16)
C4 0.045(2) 0.045(2) 0.035(2) -0.0016(17) -0.007(2) 0.0043(16)
C5 0.058(3) 0.048(2) 0.035(2) -0.0062(19) 0.007(2) 0.0046(17)
C6 0.048(3) 0.045(2) 0.052(3) -0.0038(18) 0.015(2) 0.0037(19)
C7 0.039(2) 0.052(2) 0.055(3) 0.0012(18) 0.004(2) 0.008(2)
C8 0.042(2) 0.047(2) 0.035(2) 0.0014(17) 0.0012(19) 0.0063(17)
C9 0.039(2) 0.0323(19) 0.030(2) -0.0027(15) -0.0007(17) -0.0013(14)

loop_
_atom_type_symbol
_atom_type_description
_atom_type_scat_dispersion_real
_atom_type_scat_dispersion_imag
_atom_type_scat_source
C C 0.0033 0.0016 'International Tables Vol C Tables 4.2.6.8 and 6.1.1.4'
H H 0.0000 0.0000 'International Tables Vol C Tables 4.2.6.8 and 6.1.1.4'
Cl Cl 0.1484 0.1585 'International Tables Vol C Tables 4.2.6.8 and 6.1.1.4'
N N 0.0061 0.0033 'International Tables Vol C Tables 4.2.6.8 and 6.1.1.4'
O O 0.0106 0.0060 'International Tables Vol C Tables 4.2.6.8 and 6.1.1.4'

loop_
_geom_angle_atom_site_label_1
_geom_angle_atom_site_label_2
_geom_angle_atom_site_label_3
_geom_angle_site_symmetry_1
_geom_angle_site_symmetry_3
_geom_angle
_geom_angle_publ_flag
C3 O1 H1 . . 116(3) ?
C1 N1 N2 . . 110.4(3) ?
C1 N1 C9 . . 128.7(3) ?
N2 N1 C9 . . 120.6(3) ?
C3 N2 N1 . . 104.7(3) ?
N1 C1 C2 . . 108.5(4) ?
N1 C1 H1A . . 125.7 ?
C2 C1 H1A . . 125.7 ?
C1 C2 C3 . . 104.7(4) ?
C1 C2 H2B . . 127.7 ?
C3 C2 H2B . . 127.7 ?
N2 C3 O1 . . 122.3(3) ?
N2 C3 C2 . . 111.8(3) ?
O1 C3 C2 . . 125.9(4) ?
C5 C4 C9 . . 119.9(4) ?
C5 C4 H4A . . 120.0 ?
C9 C4 H4A . . 120.0 ?
C6 C5 C4 . . 120.2(4) ?
C6 C5 H5A . . 119.9 ?
C4 C5 H5A . . 119.9 ?
C5 C6 C7 . . 120.4(4) ?
C5 C6 Cl1 . . 119.9(3) ?
C7 C6 Cl1 . . 119.7(4) ?
C6 C7 C8 . . 120.2(4) ?
C6 C7 H7A . . 119.9 ?
C8 C7 H7A . . 119.9 ?
C7 C8 C9 . . 119.9(4) ?
C7 C8 H8A . . 120.1 ?
C9 C8 H8A . . 120.1 ?
C8 C9 C4 . . 119.4(4) ?
C8 C9 N1 . . 120.8(3) ?
C4 C9 N1 . . 119.8(3) ?

loop_
_geom_bond_atom_site_label_1
_geom_bond_atom_site_label_2
_geom_bond_site_symmetry_2
_geom_bond_distance
_geom_bond_publ_flag
Cl1 C6 . 1.740(4) ?
O1 C3 . 1.334(5) ?
O1 H1 . 0.86(5) ?
N1 C1 . 1.349(5) ?
N1 N2 . 1.369(4) ?
N1 C9 . 1.420(5) ?
N2 C3 . 1.325(5) ?
C1 C2 . 1.349(6) ?
C1 H1A . 0.9300 ?
C2 C3 . 1.396(5) ?
C2 H2B . 0.9300 ?
C4 C5 . 1.382(6) ?
C4 C9 . 1.390(5) ?
C4 H4A . 0.9300 ?
C5 C6 . 1.363(6) ?
C5 H5A . 0.9300 ?
C6 C7 . 1.374(6) ?
C7 C8 . 1.381(6) ?
C7 H7A . 0.9300 ?
C8 C9 . 1.384(5) ?
C8 H8A . 0.9300 ?

loop_
_geom_hbond_atom_site_label_D
_geom_hbond_atom_site_label_H
_geom_hbond_atom_site_label_A
_geom_hbond_site_symmetry_A
_geom_hbond_distance_DH
_geom_hbond_distance_HA
_geom_hbond_distance_DA
_geom_hbond_angle_DHA
O1 H1 N2 3_656 0.86(4) 1.89(4) 2.744(4) 173(4)

loop_
_geom_torsion_atom_site_label_1
_geom_torsion_atom_site_label_2
_geom_torsion_atom_site_label_3
_geom_torsion_atom_site_label_4
_geom_torsion_site_symmetry_1
_geom_torsion_site_symmetry_2
_geom_torsion_site_symmetry_3
_geom_torsion_site_symmetry_4
_geom_torsion
_geom_torsion_publ_flag
C1 N1 N2 C3 . . . . 0.5(4) ?
C9 N1 N2 C3 . . . . 174.5(3) ?
N2 N1 C1 C2 . . . . -0.3(4) ?
C9 N1 C1 C2 . . . . -173.7(3) ?
N1 C1 C2 C3 . . . . -0.1(5) ?
N1 N2 C3 O1 . . . . -179.6(3) ?
N1 N2 C3 C2 . . . . -0.6(4) ?
C1 C2 C3 N2 . . . . 0.4(5) ?
C1 C2 C3 O1 . . . . 179.4(4) ?
C9 C4 C5 C6 . . . . 0.3(6) ?
C4 C5 C6 C7 . . . . -0.4(6) ?
C4 C5 C6 Cl1 . . . . 178.6(3) ?
C5 C6 C7 C8 . . . . 0.2(6) ?
Cl1 C6 C7 C8 . . . . -178.8(3) ?
C6 C7 C8 C9 . . . . 0.2(6) ?
C7 C8 C9 C4 . . . . -0.3(6) ?
C7 C8 C9 N1 . . . . -178.9(3) ?
C5 C4 C9 C8 . . . . 0.1(6) ?
C5 C4 C9 N1 . . . . 178.6(3) ?
C1 N1 C9 C8 . . . . 165.9(4) ?
N2 N1 C9 C8 . . . . -6.9(5) ?
C1 N1 C9 C4 . . . . -12.7(6) ?
N2 N1 C9 C4 . . . . 174.5(3) ?

loop_
_cod_related_entry_id
_cod_related_entry_database
_cod_related_entry_code
1 ChemSpider 9530953
